data_1506368
loop_
_publ_author_name
'Consorti, Crestina S.'
'Suarez, Paulo A. Z.'
'de Souza, Roberto F.'
'Burrow, Robert A.'
'Farrar, David H.'
'Lough, Alan J.'
'Loh, Watson'
'da Silva, Luis H. M.'
'Dupont, Jairton'

_publ_section_title
;
 Identification of 1,3-dialkylimidazolium salt supramolecular aggregates
 in solution.
;
_journal_issue 10
_journal_name_full 'The journal of physical chemistry. B'
_journal_page_first 4341
_journal_page_last 4349
_journal_paper_doi 10.1021/jp0452709
_journal_volume 109
_journal_year 2005
_chemical_absolute_configuration syn
_chemical_formula_moiety 'C19 H21 N2, B F4'
_chemical_formula_sum 'C19 H21 B F4 N2'
_chemical_formula_weight 364.19
_chemical_name_systematic
;
 ?
;
_space_group_IT_number 19
_symmetry_cell_setting orthorhombic
_symmetry_space_group_name_Hall 'P 2ac 2ab'
_symmetry_space_group_name_H-M 'P 21 21 21'
_atom_sites_solution_hydrogens geom
_atom_sites_solution_primary direct
_atom_sites_solution_secondary difmap
_audit_conform_dict_location ftp://ftp.iucr.org/pub/cif_core.dic
_audit_conform_dict_name cif_core.dic
_audit_conform_dict_version 2.2
_audit_creation_date 2004-10-08T17:53:44-00:00
_audit_creation_method 'WinGX routine CIF_UPDATE'
_cell_angle_alpha 90
_cell_angle_beta 90
_cell_angle_gamma 90
_cell_formula_units_Z 4
_cell_length_a 10.7207(3)
_cell_length_b 10.8545(2)
_cell_length_c 15.4841(4)
_cell_measurement_temperature 150(2)
_cell_volume 1801.85(8)
_computing_cell_refinement 'HKL Scalepack (Otwinowski & Minor 1997)'
_computing_data_collection 'Collect (Nonius BV, 1997-2000)'
_computing_data_reduction 'HKL Denzo and Scalepack (Otwinowski & Minor 1997)'
_computing_structure_refinement 'SHELXL-97 (Sheldrick, 1997)'
_computing_structure_solution 'SHELXS-97 (Sheldrick, 1990)'
_diffrn_ambient_temperature 150(2)
_diffrn_measured_fraction_theta_full 0.995
_diffrn_measured_fraction_theta_max 0.995
_diffrn_measurement_device '95mm CCD camera on \k-goniostat'
_diffrn_measurement_device_type KappaCCD
_diffrn_measurement_method CCD
_diffrn_radiation_monochromator graphite
_diffrn_radiation_type MoK\a
_diffrn_radiation_wavelength 0.71069
_diffrn_reflns_av_R_equivalents 0
_diffrn_reflns_av_unetI/netI 0.026
_diffrn_reflns_limit_h_max 13
_diffrn_reflns_limit_h_min 0
_diffrn_reflns_limit_k_max 14
_diffrn_reflns_limit_k_min 0
_diffrn_reflns_limit_l_max 20
_diffrn_reflns_limit_l_min 0
_diffrn_reflns_number 2345
_diffrn_reflns_theta_full 27.49
_diffrn_reflns_theta_max 27.49
_diffrn_reflns_theta_min 2.63
_exptl_absorpt_coefficient_mu 0.107
_exptl_absorpt_correction_T_max 0.9737
_exptl_absorpt_correction_T_min 0.9685
_exptl_absorpt_correction_type multi-scan
_exptl_crystal_colour 'pale yellow'
_exptl_crystal_density_diffrn 1.343
_exptl_crystal_density_method 'not measured'
_exptl_crystal_description block
_exptl_crystal_F_000 760
_exptl_crystal_size_max 0.3
_exptl_crystal_size_mid 0.3
_exptl_crystal_size_min 0.25
_refine_diff_density_max 0.569
_refine_diff_density_min -0.471
_refine_diff_density_rms 0.043
_refine_ls_abs_structure_details 'Flack H D (1983), Acta Cryst. A39, 876-881'
_refine_ls_abs_structure_Flack 0.2(13)
_refine_ls_extinction_coef 0.010(2)
_refine_ls_extinction_expression Fc^*^=kFc[1+0.001xFc^2^\l^3^/sin(2\q)]^-1/4^
_refine_ls_extinction_method SHELXL
_refine_ls_goodness_of_fit_ref 1.042
_refine_ls_hydrogen_treatment mixed
_refine_ls_matrix_type full
_refine_ls_number_parameters 238
_refine_ls_number_reflns 2345
_refine_ls_number_restraints 0
_refine_ls_restrained_S_all 1.042
_refine_ls_R_factor_all 0.053
_refine_ls_R_factor_gt 0.0464
_refine_ls_shift/su_max 0
_refine_ls_shift/su_mean 0
_refine_ls_structure_factor_coef Fsqd
_refine_ls_weighting_details 'calc w=1/[\s^2^(Fo^2^)+(0.0560P)^2^+0.9425P] where P=(Fo^2^+2Fc^2^)/3'
_refine_ls_weighting_scheme calc
_refine_ls_wR_factor_gt 0.1166
_refine_ls_wR_factor_ref 0.121
_reflns_number_gt 2109
_reflns_number_total 2345
_reflns_threshold_expression >2sigma(I)
_cod_data_source_file jp0452709si20041015_040136.cif
_cod_data_source_block k99280
_cod_database_code 1506368

loop_
_symmetry_equiv_pos_as_xyz
'x, y, z'
'-x+1/2, -y, z+1/2'
'x+1/2, -y+1/2, -z'
'-x, y+1/2, -z+1/2'

loop_
_atom_site_label
_atom_site_type_symbol
_atom_site_fract_x
_atom_site_fract_y
_atom_site_fract_z
_atom_site_U_iso_or_equiv
_atom_site_adp_type
_atom_site_occupancy
_atom_site_symmetry_multiplicity
_atom_site_calc_flag
_atom_site_refinement_flags
N1 N 0.45438(19) 0.03529(19) 0.20709(13) 0.0250(4) Uani 1 1 d .
C2 C 0.3437(2) 0.0056(2) 0.17331(16) 0.0265(5) Uani 1 1 d .
H2 H 0.2688 -0.0064 0.205 0.032 Uiso 1 1 calc R
N3 N 0.35540(19) -0.00425(18) 0.08799(13) 0.0254(5) Uani 1 1 d .
C4 C 0.4779(2) 0.0188(3) 0.06675(16) 0.0298(6) Uani 1 1 d .
H4 H 0.5128 0.0169 0.0104 0.036 Uiso 1 1 calc R
C5 C 0.5392(2) 0.0447(3) 0.14036(17) 0.0304(6) Uani 1 1 d .
H5 H 0.6249 0.0655 0.1455 0.037 Uiso 1 1 calc R
C10 C 0.4761(2) 0.0618(2) 0.30033(16) 0.0263(5) Uani 1 1 d .
H10 H 0.4002 0.035 0.3328 0.032 Uiso 1 1 calc R
C11 C 0.5855(2) -0.0123(2) 0.33393(15) 0.0265(5) Uani 1 1 d .
C12 C 0.7087(2) 0.0207(3) 0.31587(17) 0.0310(6) Uani 1 1 d .
H12 H 0.7254 0.0916 0.2818 0.037 Uiso 1 1 calc R
C13 C 0.8071(3) -0.0496(3) 0.34746(18) 0.0382(7) Uani 1 1 d .
H13 H 0.8906 -0.0284 0.3333 0.046 Uiso 1 1 calc R
C14 C 0.7832(3) -0.1507(3) 0.3997(2) 0.0417(7) Uani 1 1 d .
H14 H 0.8503 -0.1983 0.4219 0.05 Uiso 1 1 calc R
C15 C 0.6623(3) -0.1821(3) 0.4194(2) 0.0395(7) Uani 1 1 d .
H15 H 0.6464 -0.2506 0.4559 0.047 Uiso 1 1 calc R
C16 C 0.5633(3) -0.1145(2) 0.38626(17) 0.0318(6) Uani 1 1 d .
H16 H 0.4801 -0.138 0.3993 0.038 Uiso 1 1 calc R
C17 C 0.4898(3) 0.2011(2) 0.31270(19) 0.0361(6) Uani 1 1 d .
H17A H 0.5626 0.2304 0.2804 0.054 Uiso 1 1 calc R
H17B H 0.5008 0.2194 0.3742 0.054 Uiso 1 1 calc R
H17C H 0.4147 0.2426 0.2914 0.054 Uiso 1 1 calc R
C20 C 0.2547(2) -0.0280(2) 0.02264(17) 0.0281(5) Uani 1 1 d .
H20 H 0.2559 0.0417 -0.0196 0.034 Uiso 1 1 calc R
C21 C 0.2840(2) -0.1445(2) -0.02664(16) 0.0273(5) Uani 1 1 d .
C22 C 0.2609(3) -0.2613(3) 0.00790(19) 0.0357(6) Uani 1 1 d .
H22 H 0.225 -0.269 0.0637 0.043 Uiso 1 1 calc R
C23 C 0.2903(3) -0.3658(3) -0.0392(2) 0.0398(7) Uani 1 1 d .
H23 H 0.2745 -0.4448 -0.0152 0.048 Uiso 1 1 calc R
C24 C 0.3419(3) -0.3566(3) -0.1203(2) 0.0401(7) Uani 1 1 d .
H24 H 0.3612 -0.4288 -0.1523 0.048 Uiso 1 1 calc R
C25 C 0.3656(3) -0.2413(3) -0.1550(2) 0.0401(7) Uani 1 1 d .
H25 H 0.4012 -0.2343 -0.211 0.048 Uiso 1 1 calc R
C26 C 0.3375(3) -0.1366(3) -0.10830(18) 0.0328(6) Uani 1 1 d .
H26 H 0.355 -0.0579 -0.1323 0.039 Uiso 1 1 calc R
C27 C 0.1274(2) -0.0280(3) 0.06621(18) 0.0351(6) Uani 1 1 d .
H27A H 0.1231 -0.0961 0.1077 0.053 Uiso 1 1 calc R
H27B H 0.0622 -0.0383 0.0225 0.053 Uiso 1 1 calc R
H27C H 0.1151 0.0503 0.0965 0.053 Uiso 1 1 calc R
B1 B 0.1512(3) -0.2209(3) 0.3345(2) 0.0347(7) Uani 1 1 d .
F1 F 0.08137(17) -0.16587(18) 0.39804(13) 0.0499(5) Uani 1 1 d .
F2 F 0.1105(4) -0.3373(2) 0.3230(2) 0.1130(13) Uani 1 1 d .
F3 F 0.1347(3) -0.1556(3) 0.26000(15) 0.1059(12) Uani 1 1 d .
F4 F 0.2732(2) -0.2120(4) 0.3556(2) 0.1150(13) Uani 1 1 d .

loop_
_atom_site_aniso_label
_atom_site_aniso_U_11
_atom_site_aniso_U_22
_atom_site_aniso_U_33
_atom_site_aniso_U_23
_atom_site_aniso_U_13
_atom_site_aniso_U_12
N1 0.0244(9) 0.0267(10) 0.0239(10) 0.0000(8) 0.0012(8) 0.0000(8)
C2 0.0253(11) 0.0288(12) 0.0254(11) 0.0000(10) 0.0024(10) -0.0013(10)
N3 0.0246(10) 0.0263(10) 0.0254(10) 0.0012(9) -0.0007(8) -0.0001(9)
C4 0.0262(12) 0.0376(14) 0.0257(12) 0.0017(11) 0.0047(10) 0.0009(11)
C5 0.0244(11) 0.0388(14) 0.0281(12) 0.0022(11) 0.0034(10) -0.0009(11)
C10 0.0258(12) 0.0293(12) 0.0238(12) -0.0022(10) 0.0015(10) -0.0006(10)
C11 0.0301(12) 0.0282(12) 0.0211(11) -0.0035(10) 0.0007(10) -0.0007(10)
C12 0.0303(12) 0.0369(14) 0.0258(12) 0.0004(11) -0.0012(10) -0.0016(12)
C13 0.0310(14) 0.0521(18) 0.0314(13) -0.0061(13) -0.0051(11) 0.0035(13)
C14 0.0483(17) 0.0365(15) 0.0402(16) -0.0051(13) -0.0143(14) 0.0109(14)
C15 0.0576(18) 0.0258(13) 0.0351(14) -0.0002(11) -0.0072(14) 0.0015(13)
C16 0.0381(14) 0.0292(13) 0.0281(12) -0.0006(11) -0.0009(11) -0.0055(11)
C17 0.0424(15) 0.0307(14) 0.0354(14) -0.0062(12) -0.0031(13) 0.0038(12)
C20 0.0256(11) 0.0321(14) 0.0266(12) 0.0054(10) -0.0032(10) 0.0003(11)
C21 0.0235(11) 0.0308(13) 0.0276(12) 0.0031(11) -0.0062(10) -0.0013(11)
C22 0.0396(15) 0.0355(14) 0.0320(13) 0.0053(12) -0.0082(12) -0.0032(12)
C23 0.0431(16) 0.0284(14) 0.0481(17) 0.0028(13) -0.0177(14) -0.0025(13)
C24 0.0376(15) 0.0371(15) 0.0455(16) -0.0107(13) -0.0125(14) 0.0074(13)
C25 0.0394(15) 0.0433(16) 0.0377(15) -0.0057(13) -0.0034(13) 0.0020(14)
C26 0.0316(13) 0.0326(13) 0.0341(13) 0.0018(11) -0.0002(11) -0.0005(11)
C27 0.0253(12) 0.0466(16) 0.0335(13) 0.0028(12) -0.0033(10) 0.0028(12)
B1 0.0378(16) 0.0366(16) 0.0298(15) -0.0029(13) 0.0066(14) 0.0006(14)
F1 0.0464(10) 0.0491(11) 0.0543(11) -0.0138(9) 0.0100(9) 0.0073(9)
F2 0.177(3) 0.0394(12) 0.123(2) -0.0267(14) 0.086(2) -0.0286(17)
F3 0.126(2) 0.145(3) 0.0464(13) 0.0379(16) -0.0123(14) -0.064(2)
F4 0.0309(11) 0.181(3) 0.133(3) -0.033(3) -0.0087(14) 0.0302(17)

loop_
_atom_type_symbol
_atom_type_description
_atom_type_scat_dispersion_real
_atom_type_scat_dispersion_imag
_atom_type_scat_source
C C 0.0033 0.0016 'International Tables Vol C Tables 4.2.6.8 and 6.1.1.4'
H H 0 0 'International Tables Vol C Tables 4.2.6.8 and 6.1.1.4'
B B 0.0013 0.0007 'International Tables Vol C Tables 4.2.6.8 and 6.1.1.4'
N N 0.0061 0.0033 'International Tables Vol C Tables 4.2.6.8 and 6.1.1.4'
F F 0.0171 0.0103 'International Tables Vol C Tables 4.2.6.8 and 6.1.1.4'

loop_
_geom_angle_atom_site_label_1
_geom_angle_atom_site_label_2
_geom_angle_atom_site_label_3
_geom_angle
C2 N1 C5 108.0(2)
C2 N1 C10 124.4(2)
C5 N1 C10 127.4(2)
N3 C2 N1 108.9(2)
C2 N3 C4 108.2(2)
C2 N3 C20 127.9(2)
C4 N3 C20 123.8(2)
C5 C4 N3 107.5(2)
C4 C5 N1 107.3(2)
N1 C10 C11 110.6(2)
N1 C10 C17 109.1(2)
C11 C10 C17 114.0(2)
C16 C11 C12 118.8(2)
C16 C11 C10 119.3(2)
C12 C11 C10 121.8(2)
C13 C12 C11 120.4(3)
C14 C13 C12 119.9(3)
C15 C14 C13 119.9(3)
C14 C15 C16 120.6(3)
C15 C16 C11 120.3(3)
N3 C20 C21 109.5(2)
N3 C20 C27 110.2(2)
C21 C20 C27 114.2(2)
C26 C21 C22 118.5(3)
C26 C21 C20 119.6(2)
C22 C21 C20 122.0(2)
C23 C22 C21 120.1(3)
C24 C23 C22 120.8(3)
C23 C24 C25 119.5(3)
C26 C25 C24 120.0(3)
C25 C26 C21 121.0(3)
F2 B1 F4 114.3(4)
F2 B1 F3 109.5(3)
F4 B1 F3 107.1(3)
F2 B1 F1 109.0(3)
F4 B1 F1 108.9(3)
F3 B1 F1 108.0(3)

loop_
_geom_bond_atom_site_label_1
_geom_bond_atom_site_label_2
_geom_bond_distance
N1 C2 1.336(3)
N1 C5 1.380(3)
N1 C10 1.490(3)
C2 N3 1.331(3)
N3 C4 1.377(3)
N3 C20 1.502(3)
C4 C5 1.345(4)
C10 C11 1.514(4)
C10 C17 1.531(4)
C11 C16 1.395(4)
C11 C12 1.396(3)
C12 C13 1.390(4)
C13 C14 1.388(5)
C14 C15 1.373(5)
C15 C16 1.388(4)
C20 C21 1.510(4)
C20 C27 1.522(4)
C21 C26 1.391(4)
C21 C22 1.398(4)
C22 C23 1.384(4)
C23 C24 1.377(5)
C24 C25 1.385(4)
C25 C26 1.380(4)
B1 F2 1.349(4)
B1 F4 1.352(4)
B1 F3 1.365(4)
B1 F1 1.374(3)

loop_
_geom_hbond_atom_site_label_D
_geom_hbond_atom_site_label_H
_geom_hbond_atom_site_label_A
_geom_hbond_distance_DH
_geom_hbond_distance_HA
_geom_hbond_distance_DA
_geom_hbond_angle_DHA
_geom_hbond_site_symmetry_A
C2 H2 F3 0.95 2.33 3.145(4) 143.8 .
C4 H4 F1 0.95 2.58 3.126(3) 116.8 2_554
C5 H5 F4 0.95 2.65 3.320(4) 128 4_655
C12 H12 F2 0.95 2.51 3.279(4) 137.6 4_655
C14 H14 F1 0.95 2.53 3.201(4) 127.9 1_655
C15 H15 F1 0.95 2.53 3.387(4) 149.5 3_546
C16 H16 F4 0.95 2.45 3.319(4) 151.4 .
C20 H20 F1 1 2.55 3.352(3) 137.4 2_554
C24 H24 F2 0.95 2.59 3.474(4) 155.9 2_544
C26 H26 F1 0.95 2.57 3.398(3) 146.3 2_554
C27 H27A F3 0.98 2.45 3.306(4) 145.9 .
